data_7033990
loop_
_publ_author_name
'Stadelmann, B.'
'Bender, J.'
'F\"orster, D'
'Frey, W.'
'Nieger, M.'
'Gudat, D.'

_publ_section_title
;
 An anionic phosphenium complex as an ambident nucleophile.
;
_journal_issue 13
_journal_name_full 'Dalton transactions (Cambridge, England : 2003)'
_journal_page_first 6023
_journal_page_last 6031
_journal_paper_doi 10.1039/c5dt00008d
_journal_volume 44
_journal_year 2015
_chemical_formula_moiety 'C29 H37 Fe N2 O3 P'
_chemical_formula_sum 'C29 H37 Fe N2 O3 P'
_chemical_formula_weight 548.43
_chemical_melting_point_gt 623.15
_chemical_name_systematic 1,3-bis-(2,6-diisopropylphenyl)-1,3,2-diazaphospholenium-tricarbonyl-ferrate(-II)
_chemical_properties_physical 'Air-sensitive, Moisture-sensitive'
_space_group_IT_number 14
_symmetry_cell_setting monoclinic
_symmetry_space_group_name_Hall '-P 2yn'
_symmetry_space_group_name_H-M 'P 1 21/n 1'
_atom_sites_solution_hydrogens geom
_atom_sites_solution_primary direct
_atom_sites_solution_secondary difmap
_audit_creation_method SHELXL-97
_audit_update_record
;
2014-11-03 deposited with the CCDC.
2015-02-10 downloaded from the CCDC.
;
_cell_angle_alpha 90.00
_cell_angle_beta 99.998(2)
_cell_angle_gamma 90.00
_cell_formula_units_Z 4
_cell_length_a 10.9098(8)
_cell_length_b 15.3843(11)
_cell_length_c 17.7380(11)
_cell_measurement_reflns_used 3685
_cell_measurement_temperature 100(2)
_cell_measurement_theta_max 27.5
_cell_measurement_theta_min 3.0
_cell_volume 2931.9(4)
_computing_cell_refinement 'Bruker APEXII suite, 2008'
_computing_data_collection 'Bruker APEXII suite, 2008'
_computing_data_reduction 'Bruker APEXII suite, 2008'
_computing_molecular_graphics 'XP (Sheldrick, 2008)'
_computing_publication_material 'SHELXL 97 (Sheldrick, 2008)'
_computing_structure_refinement 'SHELXL-97 (Sheldrick, 1997)'
_computing_structure_solution 'SHELXS-97 (Sheldrick, 1990)'
_diffrn_ambient_temperature 100(2)
_diffrn_measured_fraction_theta_full 0.987
_diffrn_measured_fraction_theta_max 0.987
_diffrn_measurement_device_type 'Bruker Kappa APEXII duo'
_diffrn_measurement_method 'omega and phi scan'
_diffrn_radiation_monochromator Triumph
_diffrn_radiation_source 'fine-focus sealed tube'
_diffrn_radiation_type MoK\a
_diffrn_radiation_wavelength 0.71073
_diffrn_reflns_av_R_equivalents 0.0769
_diffrn_reflns_av_sigmaI/netI 0.0956
_diffrn_reflns_limit_h_max 13
_diffrn_reflns_limit_h_min -13
_diffrn_reflns_limit_k_max 19
_diffrn_reflns_limit_k_min -19
_diffrn_reflns_limit_l_max 22
_diffrn_reflns_limit_l_min -14
_diffrn_reflns_number 21309
_diffrn_reflns_theta_full 26.51
_diffrn_reflns_theta_max 26.51
_diffrn_reflns_theta_min 3.04
_diffrn_standards_decay_% 0
_diffrn_standards_interval_count 0
_diffrn_standards_number 0
_exptl_absorpt_coefficient_mu 0.599
_exptl_absorpt_correction_T_max 0.8998
_exptl_absorpt_correction_T_min 0.8313
_exptl_absorpt_correction_type multi-scan
_exptl_absorpt_process_details 'SADABS (Blessing, 1995)'
_exptl_crystal_colour yellow
_exptl_crystal_density_diffrn 1.242
_exptl_crystal_density_meas ?
_exptl_crystal_density_method 'not measured'
_exptl_crystal_description plates
_exptl_crystal_F_000 1160
_exptl_crystal_recrystallization_method 'Re-crystallisation from solvent: n-hexane'
_exptl_crystal_size_max 0.32
_exptl_crystal_size_mid 0.22
_exptl_crystal_size_min 0.18
_refine_diff_density_max 0.440
_refine_diff_density_min -0.290
_refine_diff_density_rms 0.071
_refine_ls_extinction_method none
_refine_ls_goodness_of_fit_ref 0.987
_refine_ls_hydrogen_treatment mixed
_refine_ls_matrix_type full
_refine_ls_number_parameters 329
_refine_ls_number_reflns 6011
_refine_ls_number_restraints 1
_refine_ls_restrained_S_all 0.987
_refine_ls_R_factor_all 0.1059
_refine_ls_R_factor_gt 0.0468
_refine_ls_shift/su_max 0.001
_refine_ls_shift/su_mean 0.000
_refine_ls_structure_factor_coef Fsqd
_refine_ls_weighting_details 'calc w=1/[\s^2^(Fo^2^)+(0.0389P)^2^+0.0000P] where P=(Fo^2^+2Fc^2^)/3'
_refine_ls_weighting_scheme calc
_refine_ls_wR_factor_gt 0.0803
_refine_ls_wR_factor_ref 0.0965
_reflns_number_gt 3685
_reflns_number_total 6011
_reflns_threshold_expression >2sigma(I)
_cod_data_source_file c5dt00008d2.cif
_cod_data_source_block bs02
_cod_depositor_comments
;
The following automatic conversions were performed:

'_chemical_melting_point' tag was changed to
'_chemical_melting_point_gt' since the value was specified 'more
than' ('>') a certain temperature. The value '>350C' was changed to
'623.15' - it was converted from degrees Celsius(C) to Kelvins(K).

'_exptl_crystal_density_meas' value 'none' was changed to '?' - the
value is perceived as not measured.

Automatic conversion script
Id: cif_fix_values 3008 2015-01-20 13:52:24Z robertas 

 Adding full bibliography for 7033990--7033994.cif.
;
_cod_original_sg_symbol_H-M 'P 21/n'
_cod_database_code 7033990

loop_
_symmetry_equiv_pos_as_xyz
'x, y, z'
'-x+1/2, y+1/2, -z+1/2'
'-x, -y, -z'
'x-1/2, -y-1/2, z-1/2'

loop_
_atom_site_label
_atom_site_type_symbol
_atom_site_fract_x
_atom_site_fract_y
_atom_site_fract_z
_atom_site_U_iso_or_equiv
_atom_site_adp_type
_atom_site_occupancy
_atom_site_symmetry_multiplicity
_atom_site_calc_flag
_atom_site_refinement_flags
Fe1 Fe 0.53265(4) 0.38701(3) 0.75222(2) 0.01967(12) Uani 1 1 d D
H1 H 0.6538(18) 0.3711(19) 0.7281(14) 0.041(9) Uiso 1 1 d D
C1A C 0.5912(3) 0.3253(2) 0.83445(17) 0.0258(7) Uani 1 1 d .
O1A O 0.6324(2) 0.28491(15) 0.88793(11) 0.0425(6) Uani 1 1 d .
C2B C 0.3835(3) 0.4107(2) 0.77717(18) 0.0307(8) Uani 1 1 d .
O2B O 0.28977(19) 0.42585(16) 0.79513(13) 0.0457(6) Uani 1 1 d .
C3C C 0.4871(3) 0.3244(2) 0.66699(17) 0.0277(8) Uani 1 1 d .
O3C O 0.4649(2) 0.28449(15) 0.61154(12) 0.0423(6) Uani 1 1 d .
P1 P 0.59958(6) 0.50772(5) 0.74371(4) 0.01477(17) Uani 1 1 d .
N2 N 0.56241(18) 0.60949(15) 0.76425(10) 0.0135(5) Uani 1 1 d .
C3 C 0.6495(2) 0.67158(19) 0.74896(14) 0.0176(6) Uani 1 1 d .
H3 H 0.6429 0.7323 0.7573 0.021 Uiso 1 1 calc R
C4 C 0.7422(2) 0.63422(18) 0.72127(14) 0.0180(6) Uani 1 1 d .
H4 H 0.8099 0.6653 0.7070 0.022 Uiso 1 1 calc R
N5 N 0.72896(19) 0.54475(15) 0.71558(11) 0.0138(5) Uani 1 1 d .
C6 C 0.8220(2) 0.48894(18) 0.69302(14) 0.0156(6) Uani 1 1 d .
C7 C 0.9075(2) 0.44772(18) 0.75119(14) 0.0171(6) Uani 1 1 d .
C8 C 0.9955(2) 0.39374(19) 0.72789(15) 0.0204(6) Uani 1 1 d .
H8 H 1.0542 0.3651 0.7656 0.024 Uiso 1 1 calc R
C9 C 1.0003(2) 0.38045(19) 0.65154(15) 0.0222(7) Uani 1 1 d .
H9 H 1.0615 0.3430 0.6372 0.027 Uiso 1 1 calc R
C10 C 0.9158(3) 0.42181(19) 0.59603(16) 0.0235(7) Uani 1 1 d .
H10 H 0.9203 0.4129 0.5436 0.028 Uiso 1 1 calc R
C11 C 0.8242(2) 0.47629(18) 0.61552(14) 0.0184(6) Uani 1 1 d .
C12 C 0.7315(3) 0.5209(2) 0.55300(15) 0.0238(7) Uani 1 1 d .
H12 H 0.6730 0.5560 0.5782 0.029 Uiso 1 1 calc R
C13 C 0.7978(3) 0.5824(2) 0.50552(17) 0.0393(9) Uani 1 1 d .
H13A H 0.7362 0.6106 0.4663 0.059 Uiso 1 1 calc R
H13B H 0.8565 0.5493 0.4808 0.059 Uiso 1 1 calc R
H13C H 0.8430 0.6267 0.5390 0.059 Uiso 1 1 calc R
C14 C 0.6557(3) 0.4535(2) 0.50170(17) 0.0390(9) Uani 1 1 d .
H14A H 0.5961 0.4831 0.4623 0.058 Uiso 1 1 calc R
H14B H 0.6105 0.4166 0.5326 0.058 Uiso 1 1 calc R
H14C H 0.7116 0.4175 0.4772 0.058 Uiso 1 1 calc R
C15 C 0.9055(2) 0.46445(19) 0.83568(15) 0.0203(7) Uani 1 1 d .
H15 H 0.8182 0.4795 0.8407 0.024 Uiso 1 1 calc R
C16 C 0.9443(3) 0.3857(2) 0.88622(15) 0.0337(8) Uani 1 1 d .
H16A H 0.9412 0.4003 0.9396 0.051 Uiso 1 1 calc R
H16B H 1.0292 0.3687 0.8816 0.051 Uiso 1 1 calc R
H16C H 0.8873 0.3373 0.8699 0.051 Uiso 1 1 calc R
C17 C 0.9879(3) 0.5426(2) 0.86368(16) 0.0333(8) Uani 1 1 d .
H17A H 0.9857 0.5530 0.9179 0.050 Uiso 1 1 calc R
H17B H 0.9572 0.5942 0.8338 0.050 Uiso 1 1 calc R
H17C H 1.0737 0.5307 0.8572 0.050 Uiso 1 1 calc R
C18 C 0.4756(2) 0.62984(17) 0.81536(14) 0.0155(6) Uani 1 1 d .
C19 C 0.3495(3) 0.64222(18) 0.78511(15) 0.0186(7) Uani 1 1 d .
C20 C 0.2726(3) 0.66608(19) 0.83640(16) 0.0239(7) Uani 1 1 d .
H20 H 0.1865 0.6753 0.8180 0.029 Uiso 1 1 calc R
C21 C 0.3182(3) 0.6766(2) 0.91334(16) 0.0261(7) Uani 1 1 d .
H21 H 0.2641 0.6943 0.9470 0.031 Uiso 1 1 calc R
C22 C 0.4429(3) 0.6615(2) 0.94161(15) 0.0256(7) Uani 1 1 d .
H22 H 0.4732 0.6680 0.9948 0.031 Uiso 1 1 calc R
C23 C 0.5244(3) 0.63706(18) 0.89323(14) 0.0186(7) Uani 1 1 d .
C24 C 0.6607(3) 0.6192(2) 0.92579(15) 0.0257(7) Uani 1 1 d .
H24 H 0.7019 0.6001 0.8824 0.031 Uiso 1 1 calc R
C25 C 0.7263(3) 0.7015(2) 0.9592(2) 0.0587(12) Uani 1 1 d .
H25A H 0.8138 0.6884 0.9793 0.088 Uiso 1 1 calc R
H25B H 0.6860 0.7231 1.0008 0.088 Uiso 1 1 calc R
H25C H 0.7214 0.7458 0.9191 0.088 Uiso 1 1 calc R
C26 C 0.6731(3) 0.5451(3) 0.98401(18) 0.0571(12) Uani 1 1 d .
H26A H 0.7614 0.5344 1.0038 0.086 Uiso 1 1 calc R
H26B H 0.6352 0.4924 0.9592 0.086 Uiso 1 1 calc R
H26C H 0.6307 0.5611 1.0264 0.086 Uiso 1 1 calc R
C27 C 0.2995(2) 0.63010(19) 0.70023(14) 0.0206(7) Uani 1 1 d .
H27 H 0.3439 0.5794 0.6821 0.025 Uiso 1 1 calc R
C28 C 0.1584(3) 0.6108(2) 0.68235(17) 0.0339(8) Uani 1 1 d .
H28A H 0.1324 0.6030 0.6270 0.051 Uiso 1 1 calc R
H28B H 0.1125 0.6594 0.6997 0.051 Uiso 1 1 calc R
H28C H 0.1408 0.5576 0.7090 0.051 Uiso 1 1 calc R
C29 C 0.3298(3) 0.7097(2) 0.65623(15) 0.0318(8) Uani 1 1 d .
H29A H 0.2987 0.7013 0.6015 0.048 Uiso 1 1 calc R
H29B H 0.4202 0.7183 0.6645 0.048 Uiso 1 1 calc R
H29C H 0.2901 0.7610 0.6743 0.048 Uiso 1 1 calc R

loop_
_atom_site_aniso_label
_atom_site_aniso_U_11
_atom_site_aniso_U_22
_atom_site_aniso_U_33
_atom_site_aniso_U_23
_atom_site_aniso_U_13
_atom_site_aniso_U_12
Fe1 0.0177(2) 0.0172(2) 0.0251(2) -0.0001(2) 0.00651(16) -0.0021(2)
C1A 0.0348(18) 0.0186(18) 0.0287(18) -0.0049(15) 0.0190(14) 0.0024(14)
O1A 0.0702(17) 0.0348(16) 0.0264(12) 0.0078(11) 0.0197(11) 0.0196(13)
C2B 0.0236(18) 0.024(2) 0.045(2) 0.0059(15) 0.0072(15) -0.0059(14)
O2B 0.0200(12) 0.0443(16) 0.0779(17) 0.0034(14) 0.0227(12) 0.0001(12)
C3C 0.0234(17) 0.029(2) 0.0315(18) 0.0031(16) 0.0066(14) -0.0060(14)
O3C 0.0480(15) 0.0445(17) 0.0333(13) -0.0117(12) 0.0045(11) -0.0176(12)
P1 0.0131(3) 0.0163(4) 0.0155(4) -0.0002(3) 0.0042(3) 0.0000(3)
N2 0.0165(12) 0.0144(13) 0.0107(11) -0.0014(10) 0.0052(9) 0.0022(10)
C3 0.0203(15) 0.0121(16) 0.0209(15) 0.0011(12) 0.0048(12) -0.0013(12)
C4 0.0197(15) 0.0162(17) 0.0189(14) 0.0039(12) 0.0056(11) -0.0039(12)
N5 0.0139(12) 0.0127(13) 0.0156(11) 0.0009(10) 0.0052(9) 0.0013(9)
C6 0.0133(14) 0.0145(17) 0.0198(14) -0.0030(12) 0.0050(11) -0.0016(12)
C7 0.0141(14) 0.0177(16) 0.0201(15) -0.0009(13) 0.0042(11) -0.0030(12)
C8 0.0170(14) 0.0161(17) 0.0277(16) 0.0035(14) 0.0028(11) -0.0014(13)
C9 0.0172(15) 0.0187(17) 0.0329(17) -0.0029(14) 0.0102(12) 0.0050(13)
C10 0.0275(17) 0.0226(18) 0.0228(16) -0.0054(14) 0.0111(13) -0.0022(14)
C11 0.0203(15) 0.0174(17) 0.0186(15) -0.0001(13) 0.0063(11) -0.0021(13)
C12 0.0242(16) 0.033(2) 0.0158(14) 0.0002(14) 0.0080(12) 0.0076(14)
C13 0.045(2) 0.040(2) 0.0325(19) 0.0139(17) 0.0058(15) 0.0016(18)
C14 0.0334(19) 0.048(3) 0.0327(19) 0.0018(17) -0.0025(15) 0.0016(17)
C15 0.0172(15) 0.0236(18) 0.0199(15) -0.0021(13) 0.0025(11) 0.0019(13)
C16 0.042(2) 0.035(2) 0.0223(16) 0.0041(16) 0.0022(13) 0.0029(17)
C17 0.039(2) 0.032(2) 0.0278(18) -0.0099(15) 0.0008(14) -0.0058(16)
C18 0.0164(14) 0.0137(17) 0.0183(15) -0.0003(12) 0.0086(11) 0.0021(12)
C19 0.0243(16) 0.0131(16) 0.0191(15) -0.0004(12) 0.0057(12) 0.0009(12)
C20 0.0184(16) 0.0227(19) 0.0313(17) -0.0013(14) 0.0062(13) 0.0022(13)
C21 0.0300(18) 0.0264(19) 0.0267(17) -0.0012(15) 0.0183(13) 0.0024(14)
C22 0.0356(19) 0.028(2) 0.0137(15) 0.0010(14) 0.0052(13) 0.0048(14)
C23 0.0233(16) 0.0185(17) 0.0142(14) 0.0019(12) 0.0038(11) 0.0017(12)
C24 0.0264(16) 0.0288(19) 0.0196(15) -0.0017(14) -0.0022(12) 0.0060(14)
C25 0.038(2) 0.057(3) 0.070(3) -0.033(2) -0.0234(18) 0.008(2)
C26 0.049(2) 0.078(3) 0.044(2) 0.031(2) 0.0079(18) 0.027(2)
C27 0.0182(15) 0.0225(19) 0.0202(15) -0.0025(13) 0.0011(11) 0.0046(12)
C28 0.0216(16) 0.039(2) 0.0379(19) -0.0077(17) -0.0032(13) 0.0038(16)
C29 0.040(2) 0.028(2) 0.0234(17) -0.0010(15) -0.0065(14) 0.0016(15)

loop_
_atom_type_symbol
_atom_type_description
_atom_type_scat_dispersion_real
_atom_type_scat_dispersion_imag
_atom_type_scat_source
C C 0.0033 0.0016 'International Tables Vol C Tables 4.2.6.8 and 6.1.1.4'
H H 0.0000 0.0000 'International Tables Vol C Tables 4.2.6.8 and 6.1.1.4'
N N 0.0061 0.0033 'International Tables Vol C Tables 4.2.6.8 and 6.1.1.4'
O O 0.0106 0.0060 'International Tables Vol C Tables 4.2.6.8 and 6.1.1.4'
P P 0.1023 0.0942 'International Tables Vol C Tables 4.2.6.8 and 6.1.1.4'
Fe Fe 0.3463 0.8444 'International Tables Vol C Tables 4.2.6.8 and 6.1.1.4'

loop_
_geom_angle_atom_site_label_1
_geom_angle_atom_site_label_2
_geom_angle_atom_site_label_3
_geom_angle
C1A Fe1 C3C 114.63(13)
C1A Fe1 C2B 96.86(14)
C3C Fe1 C2B 100.76(14)
C1A Fe1 P1 118.35(10)
C3C Fe1 P1 119.01(10)
C2B Fe1 P1 100.79(11)
C1A Fe1 H1 86.3(10)
C3C Fe1 H1 78.3(10)
C2B Fe1 H1 176.8(11)
P1 Fe1 H1 77.1(11)
O1A C1A Fe1 178.4(3)
O2B C2B Fe1 178.2(3)
O3C C3C Fe1 175.9(3)
N2 P1 N5 89.73(11)
N2 P1 Fe1 137.98(8)
N5 P1 Fe1 132.20(9)
C3 N2 C18 120.6(2)
C3 N2 P1 113.34(18)
C18 N2 P1 123.08(18)
C4 C3 N2 111.1(3)
C4 C3 H3 124.4
N2 C3 H3 124.4
C3 C4 N5 112.3(3)
C3 C4 H4 123.8
N5 C4 H4 123.8
C4 N5 C6 122.9(2)
C4 N5 P1 113.48(18)
C6 N5 P1 123.46(19)
C11 C6 C7 122.3(2)
C11 C6 N5 119.5(2)
C7 C6 N5 118.2(2)
C8 C7 C6 117.0(2)
C8 C7 C15 121.6(2)
C6 C7 C15 121.4(2)
C9 C8 C7 121.9(3)
C9 C8 H8 119.1
C7 C8 H8 119.1
C8 C9 C10 119.8(3)
C8 C9 H9 120.1
C10 C9 H9 120.1
C9 C10 C11 121.2(2)
C9 C10 H10 119.4
C11 C10 H10 119.4
C6 C11 C10 117.7(2)
C6 C11 C12 122.1(2)
C10 C11 C12 120.2(2)
C14 C12 C11 110.5(3)
C14 C12 C13 110.6(2)
C11 C12 C13 111.2(2)
C14 C12 H12 108.2
C11 C12 H12 108.2
C13 C12 H12 108.2
C12 C13 H13A 109.5
C12 C13 H13B 109.5
H13A C13 H13B 109.5
C12 C13 H13C 109.5
H13A C13 H13C 109.5
H13B C13 H13C 109.5
C12 C14 H14A 109.5
C12 C14 H14B 109.5
H14A C14 H14B 109.5
C12 C14 H14C 109.5
H14A C14 H14C 109.5
H14B C14 H14C 109.5
C16 C15 C7 113.2(2)
C16 C15 C17 110.3(2)
C7 C15 C17 110.1(2)
C16 C15 H15 107.7
C7 C15 H15 107.7
C17 C15 H15 107.7
C15 C16 H16A 109.5
C15 C16 H16B 109.5
H16A C16 H16B 109.5
C15 C16 H16C 109.5
H16A C16 H16C 109.5
H16B C16 H16C 109.5
C15 C17 H17A 109.5
C15 C17 H17B 109.5
H17A C17 H17B 109.5
C15 C17 H17C 109.5
H17A C17 H17C 109.5
H17B C17 H17C 109.5
C23 C18 C19 123.3(2)
C23 C18 N2 117.2(2)
C19 C18 N2 119.5(2)
C20 C19 C18 116.7(2)
C20 C19 C27 121.8(2)
C18 C19 C27 121.5(2)
C21 C20 C19 121.6(3)
C21 C20 H20 119.2
C19 C20 H20 119.2
C20 C21 C22 120.1(3)
C20 C21 H21 119.9
C22 C21 H21 119.9
C21 C22 C23 121.0(3)
C21 C22 H22 119.5
C23 C22 H22 119.5
C22 C23 C18 117.3(3)
C22 C23 C24 120.1(2)
C18 C23 C24 122.6(2)
C25 C24 C23 111.1(3)
C25 C24 C26 112.1(3)
C23 C24 C26 110.9(3)
C25 C24 H24 107.5
C23 C24 H24 107.5
C26 C24 H24 107.5
C24 C25 H25A 109.5
C24 C25 H25B 109.5
H25A C25 H25B 109.5
C24 C25 H25C 109.5
H25A C25 H25C 109.5
H25B C25 H25C 109.5
C24 C26 H26A 109.5
C24 C26 H26B 109.5
H26A C26 H26B 109.5
C24 C26 H26C 109.5
H26A C26 H26C 109.5
H26B C26 H26C 109.5
C29 C27 C19 109.7(2)
C29 C27 C28 110.3(2)
C19 C27 C28 113.5(2)
C29 C27 H27 107.7
C19 C27 H27 107.7
C28 C27 H27 107.7
C27 C28 H28A 109.5
C27 C28 H28B 109.5
H28A C28 H28B 109.5
C27 C28 H28C 109.5
H28A C28 H28C 109.5
H28B C28 H28C 109.5
C27 C29 H29A 109.5
C27 C29 H29B 109.5
H29A C29 H29B 109.5
C27 C29 H29C 109.5
H29A C29 H29C 109.5
H29B C29 H29C 109.5

loop_
_geom_bond_atom_site_label_1
_geom_bond_atom_site_label_2
_geom_bond_distance
Fe1 C1A 1.765(3)
Fe1 C3C 1.789(3)
Fe1 C2B 1.797(3)
Fe1 P1 2.0107(9)
Fe1 H1 1.479(17)
C1A O1A 1.157(3)
C2B O2B 1.146(3)
C3C O3C 1.149(3)
P1 N2 1.673(2)
P1 N5 1.676(2)
N2 C3 1.406(3)
N2 C18 1.454(3)
C3 C4 1.330(4)
C3 H3 0.9500
C4 N5 1.386(3)
C4 H4 0.9500
N5 C6 1.438(3)
C6 C11 1.393(3)
C6 C7 1.415(3)
C7 C8 1.385(4)
C7 C15 1.524(4)
C8 C9 1.380(4)
C8 H8 0.9500
C9 C10 1.381(4)
C9 H9 0.9500
C10 C11 1.393(4)
C10 H10 0.9500
C11 C12 1.527(4)
C12 C14 1.526(4)
C12 C13 1.529(4)
C12 H12 1.0000
C13 H13A 0.9800
C13 H13B 0.9800
C13 H13C 0.9800
C14 H14A 0.9800
C14 H14B 0.9800
C14 H14C 0.9800
C15 C16 1.523(4)
C15 C17 1.532(4)
C15 H15 1.0000
C16 H16A 0.9800
C16 H16B 0.9800
C16 H16C 0.9800
C17 H17A 0.9800
C17 H17B 0.9800
C17 H17C 0.9800
C18 C23 1.396(3)
C18 C19 1.401(4)
C19 C20 1.390(4)
C19 C27 1.521(3)
C20 C21 1.379(4)
C20 H20 0.9500
C21 C22 1.385(4)
C21 H21 0.9500
C22 C23 1.390(4)
C22 H22 0.9500
C23 C24 1.525(4)
C24 C25 1.523(4)
C24 C26 1.528(4)
C24 H24 1.0000
C25 H25A 0.9800
C25 H25B 0.9800
C25 H25C 0.9800
C26 H26A 0.9800
C26 H26B 0.9800
C26 H26C 0.9800
C27 C29 1.519(4)
C27 C28 1.547(4)
C27 H27 1.0000
C28 H28A 0.9800
C28 H28B 0.9800
C28 H28C 0.9800
C29 H29A 0.9800
C29 H29B 0.9800
C29 H29C 0.9800

loop_
_geom_torsion_atom_site_label_1
_geom_torsion_atom_site_label_2
_geom_torsion_atom_site_label_3
_geom_torsion_atom_site_label_4
_geom_torsion
C3C Fe1 C1A O1A 87(10)
C2B Fe1 C1A O1A -168(10)
P1 Fe1 C1A O1A -62(10)
C1A Fe1 C2B O2B 31(9)
C3C Fe1 C2B O2B 148(9)
P1 Fe1 C2B O2B -89(9)
C1A Fe1 C3C O3C -86(4)
C2B Fe1 C3C O3C 171(4)
P1 Fe1 C3C O3C 62(4)
C1A Fe1 P1 N2 -93.65(15)
C3C Fe1 P1 N2 119.14(15)
C2B Fe1 P1 N2 10.29(14)
C1A Fe1 P1 N5 81.80(15)
C3C Fe1 P1 N5 -65.41(15)
C2B Fe1 P1 N5 -174.26(14)
N5 P1 N2 C3 0.32(17)
Fe1 P1 N2 C3 176.96(12)
N5 P1 N2 C18 -160.13(19)
Fe1 P1 N2 C18 16.5(2)
C18 N2 C3 C4 161.1(2)
P1 N2 C3 C4 0.1(3)
N2 C3 C4 N5 -0.5(3)
C3 C4 N5 C6 -174.9(2)
C3 C4 N5 P1 0.8(3)
N2 P1 N5 C4 -0.63(18)
Fe1 P1 N5 C4 -177.59(13)
N2 P1 N5 C6 175.05(19)
Fe1 P1 N5 C6 -1.9(2)
C4 N5 C6 C11 -84.0(3)
P1 N5 C6 C11 100.7(3)
C4 N5 C6 C7 96.8(3)
P1 N5 C6 C7 -78.5(3)
C11 C6 C7 C8 0.3(4)
N5 C6 C7 C8 179.5(2)
C11 C6 C7 C15 178.4(3)
N5 C6 C7 C15 -2.5(4)
C6 C7 C8 C9 0.1(4)
C15 C7 C8 C9 -177.9(3)
C7 C8 C9 C10 0.1(4)
C8 C9 C10 C11 -0.8(4)
C7 C6 C11 C10 -0.9(4)
N5 C6 C11 C10 179.9(2)
C7 C6 C11 C12 180.0(3)
N5 C6 C11 C12 0.8(4)
C9 C10 C11 C6 1.2(4)
C9 C10 C11 C12 -179.7(3)
C6 C11 C12 C14 -120.1(3)
C10 C11 C12 C14 60.9(4)
C6 C11 C12 C13 116.8(3)
C10 C11 C12 C13 -62.3(4)
C8 C7 C15 C16 -34.7(4)
C6 C7 C15 C16 147.4(3)
C8 C7 C15 C17 89.3(3)
C6 C7 C15 C17 -88.7(3)
C3 N2 C18 C23 -71.0(3)
P1 N2 C18 C23 88.1(3)
C3 N2 C18 C19 108.2(3)
P1 N2 C18 C19 -92.7(3)
C23 C18 C19 C20 2.5(4)
N2 C18 C19 C20 -176.6(2)
C23 C18 C19 C27 -177.5(3)
N2 C18 C19 C27 3.3(4)
C18 C19 C20 C21 -0.3(4)
C27 C19 C20 C21 179.7(3)
C19 C20 C21 C22 -1.5(5)
C20 C21 C22 C23 1.1(5)
C21 C22 C23 C18 1.0(4)
C21 C22 C23 C24 -178.9(3)
C19 C18 C23 C22 -2.9(4)
N2 C18 C23 C22 176.3(3)
C19 C18 C23 C24 177.0(3)
N2 C18 C23 C24 -3.8(4)
C22 C23 C24 C25 -65.2(4)
C18 C23 C24 C25 114.8(3)
C22 C23 C24 C26 60.1(4)
C18 C23 C24 C26 -119.8(3)
C20 C19 C27 C29 101.2(3)
C18 C19 C27 C29 -78.8(3)
C20 C19 C27 C28 -22.7(4)
C18 C19 C27 C28 157.3(3)
